data_7209443
loop_
_publ_author_name
'Heller, G.'
'Pickardt, J.'

_publ_section_title
;
 Ueber ein Ikosaborat-ion in hydratisierten Kalium- und
 Natriumkupferpolyboraten
;
_journal_name_full
;
Zeitschrift fuer Naturforschung, Teil B. Anorganische Chemie, Organische
 Chemie (33,1978-41,1986)
;
_journal_page_first 462
_journal_page_last 466
_journal_volume 40
_journal_year 1985
_chemical_formula_sum 'B20 Cu4 K5 O65'
_chemical_name_systematic 'K5 H (Cu4 O (B20 O32 (O H)8)) (H2 O)33'
_space_group_IT_number 2
_symmetry_space_group_name_Hall '-P 1'
_symmetry_space_group_name_H-M 'P -1'
_cell_angle_alpha 96.37
_cell_angle_beta 110.93
_cell_angle_gamma 111.36
_cell_formula_units_Z 2
_cell_length_a 16.274
_cell_length_b 17.996
_cell_length_c 13.652
_cell_volume 3341.676
_citation_journal_id_ASTM ZNBAD2
_cod_data_source_file boron_372.cif
_cod_data_source_block B20Cu4K5O65
_cod_database_code 7209443

loop_
_symmetry_equiv_pos_as_xyz
x,y,z
-x,-y,-z

loop_
_atom_site_label
_atom_site_type_symbol
_atom_site_fract_x
_atom_site_fract_y
_atom_site_fract_z
_atom_site_occupancy
_atom_site_U_iso_or_equiv
O57 O-2 0.589 0.687 0.098 1 0.0
B17 B+3 0.029 0.052 -0.346 1 0.0
O52 O-2 0.238 0.575 0.092 1 0.0
O15 O-2 0.742 0.225 -0.093 1 0.0
B8 B+3 0.143 0.09 -0.149 1 0.0
O33 O-2 1.057 0.484 0.407 1 0.0
O48 O-2 0.274 0.778 0.474 1 0.0
O32 O-2 0.839 0.226 0.247 1 0.0
B7 B+3 0.329 0.284 0.228 1 0.0
O30 O-2 0.517 0.065 -0.388 1 0.0
O45 O-2 -0.381 0.568 0.367 1 0.0
O39 O-2 0.122 -0.118 -0.141 1 0.0
O37 O-2 0.81 0.15 0.373 1 0.0
O24 O-2 0.94 0.368 0.264 1 0.0
O41 O-2 0.49 0.187 0.032 1 0.0
O27 O-2 0.308 0.226 0.289 1 0.0
O10 O-2 0.598 0.381 0.376 1 0.0
B16 B+3 0.385 0.229 0.382 1 0.0
B5 B+3 0.8 0.348 0.347 1 0.0
B20 B+3 0.605 0.072 -0.356 1 0.0
B13 B+3 0.962 0.42 0.359 1 0.0
O5 O-2 0.587 0.283 0.235 1 0.0
O20 O-2 0.05 0.084 -0.239 1 0.0
B11 B+3 0.672 0.196 -0.203 1 0.0
O28 O-2 0.128 0.016 -0.117 1 0.0
O2 O-2 0.429 0.312 0.239 1 0.0
B3 B+3 0.349 0.086 -0.293 1 0.0
O18 O-2 0.483 0.422 0.4 1 0.0
O12 O-2 0.165 0.16 -0.061 1 0.0
O6 O-2 0.328 0.182 0.035 1 0.0
B18 B+3 0.139 -0.046 -0.171 1 0.0
B14 B+3 0.813 0.216 0.332 1 0.0
O26 O-2 0.474 0.288 0.417 1 0.0
O35 O-2 -0.053 0.047 -0.425 1 0.0
B6 B+3 0.5 0.348 0.356 1 0.0
B12 B+3 0.842 0.299 0.203 1 0.0
O47 O-2 0.255 0.951 0.098 1 0.0
O59 O-2 -0.09 0.728 0.148 1 0.0
O49 O-2 0.135 0.761 0.239 1 0.0
O16 O-2 0.825 0.279 0.094 1 0.0
O29 O-2 0.166 -0.036 -0.255 1 0.0
O21 O-2 0.093 0.033 -0.374 1 0.0
O40 O-2 0.631 0.02 -0.41 1 0.0
O23 O-2 0.68 0.263 -0.249 1 0.0
O54 O-2 0.037 0.19 0.417 1 0.0
O31 O-2 0.684 0.131 -0.262 1 0.0
O56 O-2 -0.052 0.259 -0.01 1 0.0
O14 O-2 0.396 0.084 -0.355 1 0.0
B2 B+3 0.254 0.199 0.034 1 0.0
O64 O-2 0.115 0.893 0.227 1 0.0
Cu3 Cu+2 0.3514 0.1489 -0.0812 1 0.0
O43 O-2 -0.203 0.846 0.49 1 0.0
O36 O-2 0.623 0.321 -0.392 1 0.0
O19 O-2 0.315 0.357 0.271 1 0.0
K4 K+1 0.223 0.933 0.477 1 0.0
O11 O-2 0.253 0.247 0.115 1 0.0
O62 O-2 0.013 0.657 0.39 1 0.0
O44 O-2 -0.417 0.09 0.344 1 0.0
K1 K+1 0.239 0.54 0.406 1 0.0
Cu2 Cu+2 0.4558 0.2381 0.1478 1 0.0
O53 O-2 -0.179 0.563 0.352 1 0.0
B10 B+3 0.497 0.124 -0.329 1 0.0
O51 O-2 0.428 0.12 0.225 1 0.0
O4 O-2 0.565 0.155 -0.214 1 0.0
Cu4 Cu+2 0.5301 0.1759 -0.0965 1 0.0
O22 O-2 0.511 0.198 -0.376 1 0.0
O58 O-2 0.045 0.159 0.067 1 0.0
O8 O-2 0.654 0.227 0.011 1 0.0
O9 O-2 0.739 0.381 0.376 1 0.0
B9 B+3 0.184 0.04 -0.285 1 0.0
O7 O-2 0.396 0.124 0.183 1 0.0
O34 O-2 0.377 0.482 0.401 1 0.0
B15 B+3 0.394 0.42 0.359 1 0.0
O55 O-2 -0.388 0.712 0.341 1 0.0
O3 O-2 0.218 0.11 -0.191 1 0.0
K3 K+1 0.241 0.509 0.442 1 0.0
O1 O-2 0.773 0.327 0.228 1 0.0
O46 O-2 0.633 -0.004 0.018 1 0.0
O25 O-2 0.798 0.279 0.387 1 0.0
O13 O-2 0.252 0.054 -0.339 1 0.0
Cu1 Cu+2 0.6346 0.2583 0.1337 1 0.0
O61 O-2 0.111 0.006 0.074 1 0.0
O60 O-2 -0.013 0.445 0.096 1 0.0
O50 O-2 0.189 0.395 0.102 1 0.0
B4 B+3 0.74 0.246 0.005 1 0.0
O65 O-2 0.117 0.335 0.272 1 0.0
K5 K+1 0.236 1.022 0.436 1 0.0
O17 O-2 0.901 0.419 0.402 1 0.0
O63 O-2 -0.221 0.732 0.263 1 0.0
O42 O-2 0.601 0.103 0.158 1 0.0
B19 B+3 0.604 0.263 -0.341 1 0.0
B1 B+3 0.642 0.349 0.329 1 0.0
K2 K+1 0.239 0.468 0.491 1 0.0
O38 O-2 0.358 0.171 0.437 1 0.0
